data_1502424
loop_
_publ_author_name
'Jung, Hyo Sung'
'Han, Ji Hye'
'Kim, Zee Hwan'
'Kang, Chulhun'
'Kim, Jong Seung'

_publ_section_title
;
 Coumarin-Cu(II) ensemble-based cyanide sensing chemodosimeter.
;
_journal_issue 19
_journal_name_full 'Organic letters'
_journal_page_first 5056
_journal_page_last 5059
_journal_paper_doi 10.1021/ol2018856
_journal_volume 13
_journal_year 2011
_chemical_formula_sum 'C49 H49 Cl11 Cu2 N4 O16'
_chemical_formula_weight 1466.95
_chemical_name_systematic
; 
 ? 
;
_space_group_IT_number 2
_symmetry_cell_setting triclinic
_symmetry_space_group_name_Hall '-P 1'
_symmetry_space_group_name_H-M 'P -1'
_atom_sites_solution_hydrogens geom
_atom_sites_solution_primary direct
_atom_sites_solution_secondary difmap
_audit_creation_method SHELXL-97
_cell_angle_alpha 101.298(4)
_cell_angle_beta 92.107(4)
_cell_angle_gamma 93.397(4)
_cell_formula_units_Z 1
_cell_length_a 8.2013(16)
_cell_length_b 9.0211(17)
_cell_length_c 19.626(4)
_cell_measurement_temperature 120
_cell_volume 1419.6(5)
_computing_cell_refinement 'Bruker SMART'
_computing_data_collection 'Bruker SMART'
_computing_data_reduction 'Bruker SAINT'
_computing_molecular_graphics 'Bruker SHELXTL'
_computing_publication_material 'Bruker SHELXTL'
_computing_structure_refinement 'SHELXL-97 (Sheldrick, 1997)'
_computing_structure_solution 'SHELXS-97 (Sheldrick, 1990)'
_diffrn_ambient_temperature 120
_diffrn_detector_area_resol_mean 8.366
_diffrn_measured_fraction_theta_full 0.977
_diffrn_measured_fraction_theta_max 0.977
_diffrn_measurement_device_type 'CCD area detector'
_diffrn_measurement_method 'phi and omega scans'
_diffrn_radiation_monochromator graphite
_diffrn_radiation_source 'fine-focus sealed tube'
_diffrn_radiation_type MoK\a
_diffrn_radiation_wavelength 0.71073
_diffrn_reflns_av_R_equivalents 0.0289
_diffrn_reflns_av_sigmaI/netI 0.0725
_diffrn_reflns_limit_h_max 10
_diffrn_reflns_limit_h_min -10
_diffrn_reflns_limit_k_max 11
_diffrn_reflns_limit_k_min -12
_diffrn_reflns_limit_l_max 26
_diffrn_reflns_limit_l_min -14
_diffrn_reflns_number 10273
_diffrn_reflns_theta_full 28.42
_diffrn_reflns_theta_max 28.42
_diffrn_reflns_theta_min 1.06
_exptl_absorpt_coefficient_mu 1.339
_exptl_absorpt_correction_T_max 0.9699
_exptl_absorpt_correction_T_min 0.6253
_exptl_absorpt_correction_type empirical
_exptl_absorpt_process_details 'SADABS, Sheldrick, 1996'
_exptl_crystal_colour blue
_exptl_crystal_density_diffrn 1.716
_exptl_crystal_density_method 'not measured'
_exptl_crystal_description blocl
_exptl_crystal_F_000 744
_exptl_crystal_size_max 0.39
_exptl_crystal_size_mid 0.10
_exptl_crystal_size_min 0.02
_refine_diff_density_max 1.352
_refine_diff_density_min -0.918
_refine_diff_density_rms 0.137
_refine_ls_extinction_method none
_refine_ls_goodness_of_fit_ref 1.039
_refine_ls_hydrogen_treatment constr
_refine_ls_matrix_type full
_refine_ls_number_parameters 469
_refine_ls_number_reflns 6949
_refine_ls_number_restraints 3
_refine_ls_restrained_S_all 1.039
_refine_ls_R_factor_all 0.0870
_refine_ls_R_factor_gt 0.0571
_refine_ls_shift/su_max 0.001
_refine_ls_shift/su_mean 0.000
_refine_ls_structure_factor_coef Fsqd
_refine_ls_weighting_details 'calc w=1/[\s^2^(Fo^2^)+(0.0858P)^2^+0.0000P] where P=(Fo^2^+2Fc^2^)/3'
_refine_ls_weighting_scheme calc
_refine_ls_wR_factor_gt 0.1375
_refine_ls_wR_factor_ref 0.1566
_reflns_number_gt 4912
_reflns_number_total 6949
_reflns_threshold_expression >2sigma(I)
_cod_data_source_file ol2018856_si_002.cif
_cod_data_source_block tri_p_1
_cod_depositor_comments
;
The following automatic conversions were performed:

'_symmetry_cell_setting' value 'Triclinic' changed to 'triclinic'
according to /home/saulius/struct/CIF-dictionaries/cif_core.dic
dictionary named 'cif_core.dic' version 2.4.1 from 2010-06-29.

Automatic conversion script
Id: cif_fix_values 1715 2011-07-08 13:25:40Z adriana 
;
_cod_original_cell_volume 1419.7(5)
_cod_original_sg_symbol_H-M P-1
_cod_database_code 1502424

loop_
_symmetry_equiv_pos_as_xyz
'x, y, z'
'-x, -y, -z'

loop_
_atom_site_label
_atom_site_type_symbol
_atom_site_fract_x
_atom_site_fract_y
_atom_site_fract_z
_atom_site_U_iso_or_equiv
_atom_site_adp_type
_atom_site_occupancy
_atom_site_symmetry_multiplicity
_atom_site_calc_flag
_atom_site_refinement_flags
_atom_site_disorder_assembly
_atom_site_disorder_group
C1 C 1.1120(4) 0.5254(4) 0.7703(2) 0.0201(7) Uani 1 1 d . . .
C2 C 1.0307(4) 0.6491(4) 0.75259(19) 0.0190(7) Uani 1 1 d . . .
C3 C 0.9575(4) 0.6281(4) 0.68759(19) 0.0168(7) Uani 1 1 d . . .
C4 C 0.9623(4) 0.4947(4) 0.63624(19) 0.0176(7) Uani 1 1 d . . .
C5 C 1.0450(4) 0.3749(4) 0.6562(2) 0.0209(7) Uani 1 1 d . . .
H5 H 1.0501 0.2832 0.6232 0.025 Uiso 1 1 calc R . .
C6 C 1.1160(4) 0.3860(4) 0.7196(2) 0.0212(8) Uani 1 1 d . . .
C8 C 0.7834(4) 0.7352(4) 0.61206(18) 0.0166(7) Uani 1 1 d . . .
C9 C 0.7902(4) 0.6030(4) 0.55867(18) 0.0169(7) Uani 1 1 d . . .
C10 C 0.8803(4) 0.4857(4) 0.57357(19) 0.0198(7) Uani 1 1 d . . .
H10 H 0.8847 0.3965 0.5389 0.024 Uiso 1 1 calc R . .
C11 C 1.0265(5) 0.7948(4) 0.8052(2) 0.0272(8) Uani 1 1 d . . .
H11A H 0.9269 0.7921 0.8321 0.033 Uiso 1 1 calc R . .
H11B H 1.0234 0.8813 0.7811 0.033 Uiso 1 1 calc R . .
C12 C 1.1772(5) 0.8147(4) 0.8540(2) 0.0351(10) Uani 1 1 d . . .
H12A H 1.2762 0.8281 0.8278 0.042 Uiso 1 1 calc R . .
H12B H 1.1711 0.9063 0.8908 0.042 Uiso 1 1 calc R . .
C13 C 1.1880(6) 0.6770(4) 0.8866(2) 0.0374(11) Uani 1 1 d . . .
H13A H 1.2911 0.6868 0.9155 0.045 Uiso 1 1 calc R . .
H13B H 1.0958 0.6716 0.9174 0.045 Uiso 1 1 calc R . .
C14 C 1.2485(7) 0.4086(5) 0.8586(3) 0.0542(15) Uani 1 1 d . . .
H14A H 1.2244 0.4158 0.9082 0.065 Uiso 1 1 calc R . .
H14B H 1.3687 0.4134 0.8553 0.065 Uiso 1 1 calc R . .
C15 C 1.1755(6) 0.2581(4) 0.8168(2) 0.0346(10) Uani 1 1 d . . .
H15A H 1.2315 0.1739 0.8310 0.042 Uiso 1 1 calc R . .
H15B H 1.0580 0.2453 0.8257 0.042 Uiso 1 1 calc R . .
C16 C 1.1958(5) 0.2547(4) 0.7405(2) 0.0283(9) Uani 1 1 d . . .
H16A H 1.3136 0.2607 0.7312 0.034 Uiso 1 1 calc R . .
H16B H 1.1452 0.1584 0.7127 0.034 Uiso 1 1 calc R . .
C18 C 0.7032(4) 0.5831(4) 0.49343(18) 0.0187(7) Uani 1 1 d . . .
H18 H 0.7118 0.4902 0.4616 0.022 Uiso 1 1 calc R . .
C20 C 0.5291(4) 0.6583(4) 0.40781(17) 0.0171(7) Uani 1 1 d . . .
C21 C 0.5194(4) 0.5254(4) 0.35726(19) 0.0204(7) Uani 1 1 d . . .
H21 H 0.5738 0.4399 0.3654 0.025 Uiso 1 1 calc R . .
C22 C 0.4307(5) 0.5184(4) 0.29540(19) 0.0228(8) Uani 1 1 d . . .
H22 H 0.4240 0.4282 0.2608 0.027 Uiso 1 1 calc R . .
C23 C 0.3511(4) 0.6438(4) 0.28405(19) 0.0216(8) Uani 1 1 d . . .
H23 H 0.2901 0.6383 0.2414 0.026 Uiso 1 1 calc R . .
C24 C 0.3590(4) 0.7766(4) 0.33358(18) 0.0197(7) Uani 1 1 d . . .
H24 H 0.3036 0.8613 0.3251 0.024 Uiso 1 1 calc R . .
C25 C 0.4482(4) 0.7849(3) 0.39533(17) 0.0163(7) Uani 1 1 d . . .
C26A C 0.2971(10) 0.8588(8) 0.1096(4) 0.0277(17) Uani 0.50 1 d P A 1
C26B C 0.3741(10) 0.9834(8) 0.0975(4) 0.0251(16) Uani 0.50 1 d P B 2
C1S C 0.3205(5) 0.8735(4) 0.6510(2) 0.0322(10) Uani 1 1 d . . .
H1S1 H 0.3945 0.8266 0.6795 0.048 Uiso 1 1 calc R . .
H1S2 H 0.2085 0.8617 0.6658 0.048 Uiso 1 1 calc R . .
H1S3 H 0.3537 0.9815 0.6566 0.048 Uiso 1 1 calc R . .
Cl1 Cl 1.0000 1.0000 0.5000 0.0319(3) Uani 1 2 d S . .
Cl2A Cl 0.4703(5) 0.8941(5) 0.0628(3) 0.0444(10) Uani 0.50 1 d P A 1
Cl3A Cl 0.3744(5) 0.9760(8) 0.1873(3) 0.0453(11) Uani 0.50 1 d P A 1
Cl4A Cl 0.1788(3) 0.9309(3) 0.05679(17) 0.0346(6) Uani 0.50 1 d P A 1
Cl2B Cl 0.5186(5) 0.8643(5) 0.0560(2) 0.0297(7) Uani 0.50 1 d P B 2
Cl3B Cl 0.3150(5) 0.9697(6) 0.1925(3) 0.0397(9) Uani 0.50 1 d P B 2
Cl4B Cl 0.1200(4) 0.8938(4) 0.06600(16) 0.0391(7) Uani 0.50 1 d P B 2
C1X C 0.307(2) 0.3891(19) 0.0482(6) 0.036(3) Uani 0.50 1 d PD C 3
Cl1X Cl 0.2046(4) 0.5524(3) 0.0792(2) 0.0610(8) Uani 0.50 1 d PD C 3
Cl2X Cl 0.3853(12) 0.3156(9) 0.1196(6) 0.0389(12) Uani 0.50 1 d PD C 3
Cl3X Cl 0.1669(3) 0.2507(4) 0.00016(16) 0.0463(7) Uani 0.50 1 d PD C 3
Cl1Y Cl 0.2963(4) 0.4149(3) 0.07429(13) 0.0175(5) Uani 0.50 1 d P D 4
O1Y O 0.4032(7) 0.5055(7) 0.0396(3) 0.0322(13) Uani 0.50 1 d P D 4
O2Y O 0.1850(7) 0.5131(7) 0.1145(3) 0.0287(13) Uani 0.50 1 d P D 4
O3Y O 0.2085(8) 0.3030(8) 0.0256(4) 0.0336(16) Uani 0.50 1 d P D 4
O4Y O 0.392(3) 0.3549(19) 0.1210(15) 0.032(4) Uani 0.50 1 d P D 4
Cu1 Cu 0.58336(5) 0.87974(4) 0.52894(2) 0.01674(13) Uani 1 1 d . . .
N1 N 1.1829(4) 0.5372(4) 0.83366(19) 0.0299(8) Uani 1 1 d . . .
N2 N 0.6132(4) 0.6815(3) 0.47384(15) 0.0181(6) Uani 1 1 d . . .
O5 O 0.8710(3) 0.7455(2) 0.67248(12) 0.0170(5) Uani 1 1 d . . .
O6 O 0.7038(3) 0.8473(3) 0.61048(12) 0.0199(5) Uani 1 1 d . . .
O7 O 0.4656(3) 0.9096(3) 0.44616(13) 0.0226(6) Uani 1 1 d . . .
O1A O 0.8571(6) 0.9086(6) 0.4763(3) 0.0261(12) Uani 0.50 1 d P . .
O2A O 0.8563(6) 1.0605(6) 0.5169(3) 0.0269(12) Uani 0.50 1 d P . .
O3A O 1.0029(7) 0.9867(6) 0.4163(3) 0.0308(13) Uani 0.50 1 d P . .
O4A O 1.0136(7) 0.8480(5) 0.5071(3) 0.0268(12) Uani 0.50 1 d P . .
O9S O 0.3275(3) 0.8019(3) 0.57973(14) 0.0237(6) Uani 1 1 d . . .
H9S H 0.2517 0.8301 0.5563 0.036 Uiso 1 1 calc R . .

loop_
_atom_site_aniso_label
_atom_site_aniso_U_11
_atom_site_aniso_U_22
_atom_site_aniso_U_33
_atom_site_aniso_U_23
_atom_site_aniso_U_13
_atom_site_aniso_U_12
C1 0.0165(16) 0.0169(16) 0.029(2) 0.0119(14) 0.0002(14) -0.0014(13)
C2 0.0184(16) 0.0136(15) 0.0265(19) 0.0082(14) 0.0010(14) -0.0005(12)
C3 0.0157(15) 0.0123(15) 0.0261(19) 0.0108(13) 0.0058(14) 0.0041(12)
C4 0.0193(16) 0.0142(15) 0.0236(19) 0.0112(13) 0.0089(14) 0.0058(12)
C5 0.0232(18) 0.0133(15) 0.030(2) 0.0093(14) 0.0086(15) 0.0058(13)
C6 0.0188(17) 0.0152(16) 0.033(2) 0.0115(14) 0.0060(15) 0.0049(13)
C8 0.0205(16) 0.0143(15) 0.0173(17) 0.0073(13) 0.0055(13) 0.0031(13)
C9 0.0235(17) 0.0116(15) 0.0179(17) 0.0068(13) 0.0068(14) 0.0051(12)
C10 0.0251(18) 0.0111(15) 0.026(2) 0.0084(13) 0.0118(15) 0.0054(13)
C11 0.030(2) 0.0165(17) 0.034(2) 0.0035(15) -0.0069(16) 0.0019(15)
C12 0.036(2) 0.0165(18) 0.049(3) 0.0042(17) -0.0188(19) -0.0043(16)
C13 0.047(3) 0.021(2) 0.040(3) 0.0027(17) -0.027(2) -0.0007(18)
C14 0.072(4) 0.019(2) 0.070(4) 0.014(2) -0.045(3) 0.001(2)
C15 0.047(3) 0.0183(19) 0.040(3) 0.0136(17) -0.015(2) 0.0004(17)
C16 0.0248(19) 0.0204(18) 0.044(3) 0.0159(17) -0.0003(17) 0.0071(15)
C18 0.0285(18) 0.0110(15) 0.0186(18) 0.0049(13) 0.0091(14) 0.0054(13)
C20 0.0269(18) 0.0102(14) 0.0148(17) 0.0036(12) 0.0051(14) -0.0005(13)
C21 0.0276(18) 0.0108(15) 0.0225(19) 0.0013(13) 0.0082(15) 0.0005(13)
C22 0.032(2) 0.0148(16) 0.0189(18) -0.0032(13) 0.0055(15) -0.0031(14)
C23 0.0269(19) 0.0204(17) 0.0162(18) 0.0023(14) 0.0003(14) -0.0050(14)
C24 0.0250(18) 0.0142(15) 0.0207(18) 0.0057(13) 0.0037(14) -0.0003(13)
C25 0.0273(18) 0.0076(14) 0.0135(16) 0.0010(12) 0.0023(13) -0.0012(12)
C26A 0.037(4) 0.018(3) 0.030(4) 0.008(3) 0.008(3) 0.002(3)
C26B 0.032(4) 0.018(3) 0.025(4) 0.002(3) 0.001(3) 0.007(3)
C1S 0.039(2) 0.0197(18) 0.037(2) 0.0003(16) 0.0165(19) 0.0016(16)
Cl1 0.0187(6) 0.0104(5) 0.0660(10) 0.0081(6) -0.0036(6) -0.0027(4)
Cl2A 0.038(2) 0.033(2) 0.0592(19) 0.0022(16) 0.0191(18) -0.0020(15)
Cl3A 0.046(3) 0.061(2) 0.0295(16) 0.0108(12) 0.000(2) 0.002(2)
Cl4A 0.0319(15) 0.0259(13) 0.0432(16) -0.0002(10) -0.0012(12) 0.0055(10)
Cl2B 0.0309(19) 0.0239(15) 0.0350(16) 0.0058(11) 0.0020(14) 0.0084(12)
Cl3B 0.055(3) 0.0326(14) 0.0328(18) 0.0104(11) -0.007(2) 0.0089(19)
Cl4B 0.0411(18) 0.0453(17) 0.0311(13) 0.0075(11) 0.0067(13) 0.0024(12)
C1X 0.040(7) 0.052(8) 0.016(6) 0.006(6) -0.002(6) 0.003(6)
Cl1X 0.0653(19) 0.0253(13) 0.094(3) 0.0136(14) 0.0052(18) 0.0077(12)
Cl2X 0.0431(19) 0.044(4) 0.0340(19) 0.017(3) 0.0030(13) 0.009(2)
Cl3X 0.0364(14) 0.0530(18) 0.0428(17) -0.0026(13) 0.0062(12) -0.0143(12)
Cl1Y 0.0223(10) 0.0129(9) 0.0178(13) 0.0051(10) 0.0037(11) -0.0032(7)
O1Y 0.030(3) 0.037(3) 0.032(3) 0.016(3) 0.007(2) -0.007(2)
O2Y 0.032(3) 0.015(3) 0.038(4) 0.002(2) 0.010(3) 0.002(2)
O3Y 0.032(4) 0.033(4) 0.026(4) -0.012(3) -0.004(3) -0.014(3)
O4Y 0.052(6) 0.019(7) 0.031(5) 0.018(6) -0.002(4) 0.007(6)
Cu1 0.0270(2) 0.00779(19) 0.0163(2) 0.00299(15) 0.00090(16) 0.00655(15)
N1 0.0300(18) 0.0195(16) 0.041(2) 0.0121(14) -0.0157(15) -0.0011(13)
N2 0.0321(16) 0.0087(12) 0.0148(14) 0.0040(10) 0.0022(12) 0.0058(11)
O5 0.0219(12) 0.0104(11) 0.0203(13) 0.0050(9) 0.0019(10) 0.0055(9)
O6 0.0306(14) 0.0133(11) 0.0170(13) 0.0028(9) 0.0016(10) 0.0120(10)
O7 0.0398(15) 0.0089(11) 0.0188(13) 0.0012(9) -0.0056(11) 0.0083(10)
O1A 0.018(3) 0.020(3) 0.034(3) -0.005(2) 0.006(2) -0.009(2)
O2A 0.014(2) 0.023(3) 0.045(3) 0.009(2) 0.006(2) 0.007(2)
O3A 0.040(3) 0.028(3) 0.024(3) 0.005(2) 0.005(2) -0.004(2)
O4A 0.036(3) 0.004(2) 0.041(3) 0.004(2) 0.009(3) 0.002(2)
O9S 0.0264(14) 0.0160(12) 0.0300(15) 0.0062(11) 0.0039(11) 0.0052(10)

loop_
_atom_type_symbol
_atom_type_description
_atom_type_scat_dispersion_real
_atom_type_scat_dispersion_imag
_atom_type_scat_source
C C 0.0033 0.0016 'International Tables Vol C Tables 4.2.6.8 and 6.1.1.4'
H H 0.0000 0.0000 'International Tables Vol C Tables 4.2.6.8 and 6.1.1.4'
N N 0.0061 0.0033 'International Tables Vol C Tables 4.2.6.8 and 6.1.1.4'
O O 0.0106 0.0060 'International Tables Vol C Tables 4.2.6.8 and 6.1.1.4'
Cl Cl 0.1484 0.1585 'International Tables Vol C Tables 4.2.6.8 and 6.1.1.4'
Cu Cu 0.3201 1.2651 'International Tables Vol C Tables 4.2.6.8 and 6.1.1.4'

loop_
_geom_angle_atom_site_label_1
_geom_angle_atom_site_label_2
_geom_angle_atom_site_label_3
_geom_angle
_geom_angle_site_symmetry_1
_geom_angle_site_symmetry_3
N1 C1 C2 120.4(3) . .
N1 C1 C6 119.9(3) . .
C2 C1 C6 119.7(3) . .
C3 C2 C1 117.3(3) . .
C3 C2 C11 122.7(3) . .
C1 C2 C11 119.9(3) . .
C2 C3 O5 116.7(3) . .
C2 C3 C4 124.4(3) . .
O5 C3 C4 118.9(3) . .
C10 C4 C3 118.9(3) . .
C10 C4 C5 124.7(3) . .
C3 C4 C5 116.2(3) . .
C6 C5 C4 122.7(3) . .
C5 C6 C1 119.6(3) . .
C5 C6 C16 121.6(3) . .
C1 C6 C16 118.8(4) . .
O6 C8 O5 113.1(3) . .
O6 C8 C9 127.7(3) . .
O5 C8 C9 119.2(3) . .
C10 C9 C18 119.1(3) . .
C10 C9 C8 117.8(3) . .
C18 C9 C8 123.0(3) . .
C4 C10 C9 122.3(3) . .
C2 C11 C12 109.4(3) . .
C13 C12 C11 109.6(3) . .
N1 C13 C12 111.5(4) . .
N1 C14 C15 111.7(4) . .
C16 C15 C14 109.2(4) . .
C6 C16 C15 109.8(3) . .
N2 C18 C9 125.1(3) . .
C21 C20 C25 119.7(3) . .
C21 C20 N2 126.2(3) . .
C25 C20 N2 114.1(3) . .
C22 C21 C20 119.9(3) . .
C21 C22 C23 119.7(3) . .
C24 C23 C22 121.3(4) . .
C25 C24 C23 119.3(3) . .
O7 C25 C24 123.8(3) . .
O7 C25 C20 116.1(3) . .
C24 C25 C20 120.0(3) . .
Cl4A C26A Cl3A 118.5(5) . .
Cl4A C26A Cl2A 91.0(4) . .
Cl3A C26A Cl2A 94.2(4) . .
Cl2B C26B Cl3B 119.5(5) . .
Cl2B C26B Cl4B 112.2(4) . .
Cl3B C26B Cl4B 85.6(3) . .
O2A Cl1 O2A 180.0(5) . 2_776
O2A Cl1 O1A 116.8(3) . 2_776
O2A Cl1 O1A 63.2(3) 2_776 2_776
O2A Cl1 O1A 63.2(3) . .
O2A Cl1 O1A 116.8(3) 2_776 .
O1A Cl1 O1A 180.0(4) 2_776 .
O2A Cl1 O4A 63.5(3) . 2_776
O2A Cl1 O4A 116.5(3) 2_776 2_776
O1A Cl1 O4A 67.8(3) 2_776 2_776
O1A Cl1 O4A 112.2(3) . 2_776
O2A Cl1 O4A 116.5(3) . .
O2A Cl1 O4A 63.5(3) 2_776 .
O1A Cl1 O4A 112.2(3) 2_776 .
O1A Cl1 O4A 67.8(3) . .
O4A Cl1 O4A 180.0(4) 2_776 .
O2A Cl1 O3A 104.1(3) . .
O2A Cl1 O3A 75.9(3) 2_776 .
O1A Cl1 O3A 102.3(3) 2_776 .
O1A Cl1 O3A 77.7(3) . .
O4A Cl1 O3A 77.7(3) 2_776 .
O4A Cl1 O3A 102.3(3) . .
O2A Cl1 O3A 75.9(3) . 2_776
O2A Cl1 O3A 104.1(3) 2_776 2_776
O1A Cl1 O3A 77.7(3) 2_776 2_776
O1A Cl1 O3A 102.3(3) . 2_776
O4A Cl1 O3A 102.3(3) 2_776 2_776
O4A Cl1 O3A 77.7(3) . 2_776
O3A Cl1 O3A 180.000(2) . 2_776
Cl3X C1X Cl1X 108.9(9) . .
Cl3X C1X Cl2X 107.4(9) . .
Cl1X C1X Cl2X 109.6(7) . .
O3Y Cl1Y O4Y 112.5(9) . .
O3Y Cl1Y O1Y 110.0(4) . .
O4Y Cl1Y O1Y 107.8(10) . .
O3Y Cl1Y O2Y 110.2(4) . .
O4Y Cl1Y O2Y 107.6(11) . .
O1Y Cl1Y O2Y 108.7(4) . .
O6 Cu1 O7 178.86(10) . .
O6 Cu1 N2 95.11(11) . .
O7 Cu1 N2 83.92(11) . .
O6 Cu1 O7 103.16(10) . 2_676
O7 Cu1 O7 77.76(11) . 2_676
N2 Cu1 O7 160.97(11) . 2_676
O6 Cu1 Cu1 141.97(7) . 2_676
O7 Cu1 Cu1 38.94(7) . 2_676
N2 Cu1 Cu1 122.68(9) . 2_676
O7 Cu1 Cu1 38.82(7) 2_676 2_676
C1 N1 C13 122.6(3) . .
C1 N1 C14 123.2(4) . .
C13 N1 C14 114.0(4) . .
C18 N2 C20 123.6(3) . .
C18 N2 Cu1 124.5(3) . .
C20 N2 Cu1 111.9(2) . .
C8 O5 C3 122.7(3) . .
C8 O6 Cu1 124.1(2) . .
C25 O7 Cu1 113.7(2) . .
C25 O7 Cu1 144.1(2) . 2_676
Cu1 O7 Cu1 102.24(11) . 2_676
Cl1 O2A O4A 60.3(3) . 2_776
Cl1 O4A O2A 56.2(3) . 2_776

loop_
_geom_bond_atom_site_label_1
_geom_bond_atom_site_label_2
_geom_bond_distance
_geom_bond_site_symmetry_2
C1 N1 1.335(5) .
C1 C2 1.427(5) .
C1 C6 1.446(5) .
C2 C3 1.364(5) .
C2 C11 1.507(5) .
C3 O5 1.382(4) .
C3 C4 1.414(5) .
C4 C10 1.366(5) .
C4 C5 1.420(5) .
C5 C6 1.337(5) .
C6 C16 1.503(5) .
C8 O6 1.241(4) .
C8 O5 1.348(4) .
C8 C9 1.430(5) .
C9 C10 1.395(5) .
C9 C18 1.417(5) .
C11 C12 1.515(5) .
C12 C13 1.510(6) .
C13 N1 1.466(5) .
C14 N1 1.467(5) .
C14 C15 1.519(6) .
C15 C16 1.509(6) .
C18 N2 1.293(4) .
C20 C21 1.394(4) .
C20 C25 1.411(5) .
C20 N2 1.418(5) .
C21 C22 1.381(5) .
C22 C23 1.390(5) .
C23 C24 1.384(5) .
C24 C25 1.379(5) .
C25 O7 1.346(4) .
C26A Cl4A 1.645(9) .
C26A Cl3A 1.749(11) .
C26A Cl2A 1.767(9) .
C26B Cl2B 1.761(8) .
C26B Cl3B 1.970(9) .
C26B Cl4B 2.211(8) .
C1S O9S 1.425(5) .
Cl1 O2A 1.353(5) .
Cl1 O2A 1.353(5) 2_776
Cl1 O1A 1.402(5) 2_776
Cl1 O1A 1.402(5) .
Cl1 O4A 1.415(5) 2_776
Cl1 O4A 1.415(5) .
Cl1 O3A 1.625(6) .
Cl1 O3A 1.625(6) 2_776
C1X Cl3X 1.748(16) .
C1X Cl1X 1.754(16) .
C1X Cl2X 1.780(18) .
Cl1Y O3Y 1.391(7) .
Cl1Y O4Y 1.39(3) .
Cl1Y O1Y 1.442(5) .
Cl1Y O2Y 1.454(6) .
Cu1 O6 1.930(3) .
Cu1 O7 1.932(3) .
Cu1 N2 1.935(3) .
Cu1 O7 1.937(2) 2_676
Cu1 Cu1 3.0118(9) 2_676
O7 Cu1 1.937(2) 2_676
O2A O4A 1.458(7) 2_776
O4A O2A 1.458(7) 2_776
